data_7105868
loop_
_publ_author_name
'Huaimin Wang'
'Zheng Wang'
'Xiaoyi Yi'
'Jiafu Long'
'Jianfeng Liu'
'Zhimou Yang'

_publ_section_title
;
 Anti-degradation of a recombinant complex protein by incoporation in
 small molecular hydrogels
;
_journal_name_full Chem.Commun.
_journal_page_first 955
_journal_paper_doi 10.1039/c0cc04249h
_journal_volume 47
_journal_year 2011
_chemical_absolute_configuration ad
_chemical_formula_sum 'C32 H33 N3 O6'
_chemical_formula_weight 555.61
_chemical_name_systematic
;
?
;
_space_group_IT_number 19
_symmetry_cell_setting orthorhombic
_symmetry_space_group_name_Hall 'P 2ac 2ab'
_symmetry_space_group_name_H-M 'P 21 21 21'
_atom_sites_solution_hydrogens geom
_atom_sites_solution_primary direct
_atom_sites_solution_secondary difmap
_audit_creation_method SHELXL-97
_cell_angle_alpha 90.00
_cell_angle_beta 90.00
_cell_angle_gamma 90.00
_cell_formula_units_Z 4
_cell_length_a 9.5455(6)
_cell_length_b 14.7281(10)
_cell_length_c 20.673(2)
_cell_measurement_reflns_used 2265
_cell_measurement_temperature 173(2)
_cell_measurement_theta_max 71.49
_cell_measurement_theta_min 2.99
_cell_volume 2906.4(4)
_computing_cell_refinement
;
CrysAlisPro, Oxford Diffraction Ltd.,
Version 1.171.33.55 (release 05-01-2010 CrysAlis171 .NET)
(compiled Jan 5 2010,16:28:46)
;
_computing_data_collection
;
CrysAlisPro, Oxford Diffraction Ltd.,
Version 1.171.33.55 (release 05-01-2010 CrysAlis171 .NET)
(compiled Jan 5 2010,16:28:46)
;
_computing_data_reduction
;
CrysAlisPro, Oxford Diffraction Ltd.,
Version 1.171.33.55 (release 05-01-2010 CrysAlis171 .NET)
(compiled Jan 5 2010,16:28:46)
;
_computing_structure_refinement 'SHELXL-97 (Sheldrick, 1997)'
_computing_structure_solution 'SHELXS-97 (Sheldrick, 1990)'
_diffrn_ambient_temperature 173(2)
_diffrn_measured_fraction_theta_full 0.986
_diffrn_measured_fraction_theta_max 0.986
_diffrn_measurement_device_type 'Xcalibur, Sapphire3, Gemini ultra'
_diffrn_measurement_method 'phi and omega scans'
_diffrn_radiation_monochromator mirror
_diffrn_radiation_source 'Enhance Ultra (Cu) X-ray Source'
_diffrn_radiation_type CuK\a
_diffrn_radiation_wavelength 1.54178
_diffrn_reflns_av_R_equivalents 0.0410
_diffrn_reflns_av_sigmaI/netI 0.0699
_diffrn_reflns_limit_h_max 11
_diffrn_reflns_limit_h_min -11
_diffrn_reflns_limit_k_max 17
_diffrn_reflns_limit_k_min -17
_diffrn_reflns_limit_l_max 19
_diffrn_reflns_limit_l_min -24
_diffrn_reflns_number 9229
_diffrn_reflns_theta_full 66.50
_diffrn_reflns_theta_max 67.50
_diffrn_reflns_theta_min 5.10
_diffrn_standards_decay_% no
_diffrn_standards_interval_count no
_diffrn_standards_interval_time no
_diffrn_standards_number no
_exptl_absorpt_coefficient_mu 0.721
_exptl_absorpt_correction_T_max 1.00
_exptl_absorpt_correction_T_min 0.71
_exptl_absorpt_correction_type multi-scan
_exptl_absorpt_process_details
;
CrysAlisPro, Oxford Diffraction Ltd.,
Version 1.171.33.55 (release 05-01-2010 CrysAlis171 .NET)
(compiled Jan 5 2010,16:28:46)
Empirical absorption correction using spherical harmonics,
implemented in SCALE3 ABSPACK scaling algorithm.
;
_exptl_crystal_colour colorless
_exptl_crystal_density_diffrn 1.270
_exptl_crystal_density_method 'not measured'
_exptl_crystal_description needle
_exptl_crystal_F_000 1176
_exptl_crystal_size_max 0.40
_exptl_crystal_size_mid 0.07
_exptl_crystal_size_min 0.03
_refine_diff_density_max 0.156
_refine_diff_density_min -0.140
_refine_diff_density_rms 0.026
_refine_ls_abs_structure_details 'Flack H D (1983), Acta Cryst. A39, 876-881'
_refine_ls_abs_structure_Flack -0.1(2)
_refine_ls_extinction_method none
_refine_ls_goodness_of_fit_ref 1.013
_refine_ls_hydrogen_treatment constr
_refine_ls_matrix_type full
_refine_ls_number_parameters 370
_refine_ls_number_reflns 5155
_refine_ls_number_restraints 0
_refine_ls_restrained_S_all 1.013
_refine_ls_R_factor_all 0.0613
_refine_ls_R_factor_gt 0.0380
_refine_ls_shift/su_max 0.000
_refine_ls_shift/su_mean 0.000
_refine_ls_structure_factor_coef Fsqd
_refine_ls_weighting_details
; calc
[0.00000+1.00000exp(1.55(sin\q/\l)^2^)]/
[\s^2^(Fo^2^)+0.0000+0.0000*P+(0.0125P)^2^+0.0000sin\q/\l]
where P = 0.33333Fo^2^ + 0.66667Fc^2^
;
_refine_ls_weighting_scheme calc
_refine_ls_wR_factor_gt 0.0667
_refine_ls_wR_factor_ref 0.0711
_reflns_number_gt 3385
_reflns_number_total 5155
_reflns_threshold_expression >2sigma(I)
_cod_data_source_file C0CC04249H.TXT
_cod_data_source_block yxy230cult
_cod_depositor_comments
;
The following automatic conversions were performed:
'_symmetry_cell_setting' value 'Orthorhombic' changed to 'orthorhombic'
according to '/home/saulius/struct/CIF-dictionaries/cif_core.dic'
dictionary named 'cif_core.dic' version 2.4.1 from 2010-06-29.

Automatic conversion script
Id: cif_fix_enum 1527 2010-12-29 10:47:43Z saulius 
;
_cod_original_cell_volume 2906.3(4)
_cod_original_sg_symbol_H-M P2(1)2(1)2(1)
_cod_database_code 7105868

loop_
_symmetry_equiv_pos_as_xyz
'x, y, z'
'-x+1/2, -y, z+1/2'
'-x, y+1/2, -z+1/2'
'x+1/2, -y+1/2, -z'

loop_
_atom_site_label
_atom_site_type_symbol
_atom_site_fract_x
_atom_site_fract_y
_atom_site_fract_z
_atom_site_U_iso_or_equiv
_atom_site_adp_type
_atom_site_occupancy
_atom_site_symmetry_multiplicity
_atom_site_calc_flag
_atom_site_refinement_flags
_atom_site_disorder_assembly
_atom_site_disorder_group
O1 O 0.30746(17) 0.51064(10) 0.46858(10) 0.0488(5) Uani 1 1 d . . .
O2 O -0.02000(15) 0.26261(10) 0.48744(9) 0.0447(5) Uani 1 1 d . . .
O3 O 0.31222(17) 0.04572(10) 0.56296(9) 0.0436(4) Uani 1 1 d . . .
O4 O 0.1196(2) -0.20830(11) 0.54314(11) 0.0683(6) Uani 1 1 d . . .
O5 O 0.31462(18) -0.21214(12) 0.59955(10) 0.0598(5) Uani 1 1 d . . .
H5D H 0.3238 -0.2633 0.5809 0.072 Uiso 1 1 d R . .
N1 N 0.1158(2) 0.42340(11) 0.47079(10) 0.0403(5) Uani 1 1 d . . .
H1A H 0.0252 0.4181 0.4641 0.048 Uiso 1 1 calc R . .
N2 N 0.18215(19) 0.18420(10) 0.49837(10) 0.0406(5) Uani 1 1 d . . .
H2B H 0.2739 0.1877 0.5017 0.049 Uiso 1 1 calc R . .
N3 N 0.1036(2) -0.02305(12) 0.58092(10) 0.0421(5) Uani 1 1 d . . .
H3B H 0.0125 -0.0209 0.5746 0.051 Uiso 1 1 calc R . .
C1 C 0.1096(2) 0.60999(15) 0.37348(13) 0.0403(6) Uani 1 1 d . . .
C2 C 0.1017(3) 0.54496(18) 0.32384(15) 0.0540(7) Uani 1 1 d . . .
H2A H 0.0868 0.4830 0.3345 0.065 Uiso 1 1 calc R . .
C3 C 0.1152(3) 0.56994(19) 0.25996(16) 0.0600(8) Uani 1 1 d . . .
H3A H 0.1123 0.5248 0.2271 0.072 Uiso 1 1 calc R . .
C4 C 0.1333(3) 0.66165(19) 0.24285(15) 0.0524(7) Uani 1 1 d . . .
C5 C 0.1446(3) 0.6899(2) 0.17717(15) 0.0642(9) Uani 1 1 d . . .
H5A H 0.1421 0.6460 0.1436 0.077 Uiso 1 1 calc R . .
C6 C 0.1590(3) 0.7797(3) 0.16212(17) 0.0718(10) Uani 1 1 d . . .
H6A H 0.1677 0.7975 0.1182 0.086 Uiso 1 1 calc R . .
C7 C 0.1610(3) 0.8458(2) 0.21094(17) 0.0658(9) Uani 1 1 d . . .
H7A H 0.1700 0.9082 0.1999 0.079 Uiso 1 1 calc R . .
C8 C 0.1500(3) 0.82051(19) 0.27449(16) 0.0611(8) Uani 1 1 d . . .
H8A H 0.1517 0.8655 0.3074 0.073 Uiso 1 1 calc R . .
C9 C 0.1360(3) 0.72782(18) 0.29159(15) 0.0482(7) Uani 1 1 d . . .
C10 C 0.1279(2) 0.69963(16) 0.35750(14) 0.0448(6) Uani 1 1 d . . .
H10A H 0.1353 0.7437 0.3909 0.054 Uiso 1 1 calc R . .
C11 C 0.0884(2) 0.58216(14) 0.44288(13) 0.0418(7) Uani 1 1 d . . .
H11A H 0.1103 0.6343 0.4714 0.050 Uiso 1 1 calc R . .
H11B H -0.0113 0.5661 0.4495 0.050 Uiso 1 1 calc R . .
C12 C 0.1783(2) 0.50282(14) 0.46195(13) 0.0389(6) Uani 1 1 d . . .
C13 C 0.1961(3) 0.34566(13) 0.49134(14) 0.0459(7) Uani 1 1 d . . .
H13A H 0.2340 0.3570 0.5352 0.055 Uiso 1 1 calc R . .
H13B H 0.2762 0.3369 0.4616 0.055 Uiso 1 1 calc R . .
C14 C 0.1081(2) 0.26070(14) 0.49234(12) 0.0362(5) Uani 1 1 d . . .
C15 C 0.1157(2) 0.09492(13) 0.49966(14) 0.0430(6) Uani 1 1 d . . .
H15A H 0.0146 0.1024 0.5111 0.052 Uiso 1 1 calc R . .
C16 C 0.1863(2) 0.03777(14) 0.55120(12) 0.0383(6) Uani 1 1 d . . .
C17 C 0.1614(2) -0.09271(14) 0.62357(13) 0.0412(6) Uani 1 1 d . . .
H17A H 0.2502 -0.0692 0.6430 0.049 Uiso 1 1 calc R . .
C18 C 0.1953(3) -0.17719(15) 0.58376(13) 0.0424(6) Uani 1 1 d . . .
C19 C 0.0590(3) -0.11466(18) 0.67801(14) 0.0525(7) Uani 1 1 d . . .
H19A H 0.0442 -0.0590 0.7040 0.063 Uiso 1 1 calc R . .
H19B H -0.0321 -0.1314 0.6586 0.063 Uiso 1 1 calc R . .
C20 C 0.1263(3) 0.04782(17) 0.43286(14) 0.0542(8) Uani 1 1 d . . .
H20A H 0.0652 -0.0065 0.4334 0.065 Uiso 1 1 calc R . .
H20B H 0.0889 0.0898 0.3997 0.065 Uiso 1 1 calc R . .
C21 C 0.2719(3) 0.01862(18) 0.41234(14) 0.0533(7) Uani 1 1 d . . .
C22 C 0.3662(3) 0.0781(2) 0.38361(15) 0.0651(9) Uani 1 1 d . . .
H22A H 0.3399 0.1397 0.3773 0.078 Uiso 1 1 calc R . .
C23 C 0.4990(4) 0.0492(3) 0.36377(18) 0.0893(12) Uani 1 1 d . . .
H23A H 0.5627 0.0908 0.3445 0.107 Uiso 1 1 calc R . .
C24 C 0.5361(5) -0.0399(3) 0.37255(19) 0.0992(14) Uani 1 1 d . . .
H24A H 0.6251 -0.0606 0.3583 0.119 Uiso 1 1 calc R . .
C25 C 0.4462(5) -0.0988(3) 0.4016(2) 0.0945(14) Uani 1 1 d . . .
H25A H 0.4741 -0.1600 0.4082 0.113 Uiso 1 1 calc R . .
C26 C 0.3147(4) -0.07105(19) 0.42172(15) 0.0706(9) Uani 1 1 d . . .
H26A H 0.2534 -0.1132 0.4420 0.085 Uiso 1 1 calc R . .
C27 C 0.1043(3) -0.19064(18) 0.72330(14) 0.0488(7) Uani 1 1 d . . .
C28 C 0.2417(3) -0.1995(2) 0.74521(16) 0.0659(9) Uani 1 1 d . . .
H28A H 0.3112 -0.1577 0.7313 0.079 Uiso 1 1 calc R . .
C29 C 0.2773(3) -0.2695(2) 0.78745(17) 0.0749(10) Uani 1 1 d . . .
H29A H 0.3712 -0.2751 0.8022 0.090 Uiso 1 1 calc R . .
C30 C 0.1792(4) -0.3297(2) 0.80774(17) 0.0766(10) Uani 1 1 d . . .
H30A H 0.2050 -0.3778 0.8359 0.092 Uiso 1 1 calc R . .
C31 C 0.0431(4) -0.3215(2) 0.7878(2) 0.0870(12) Uani 1 1 d . . .
H31A H -0.0267 -0.3620 0.8032 0.104 Uiso 1 1 calc R . .
C32 C 0.0088(3) -0.25234(19) 0.74426(17) 0.0664(9) Uani 1 1 d . . .
H32A H -0.0847 -0.2484 0.7288 0.080 Uiso 1 1 calc R . .
O1W O 0.4099(2) 0.65421(12) 0.53638(11) 0.0738(7) Uani 1 1 d . . .
H1WC H 0.4727 0.6735 0.5107 0.089 Uiso 1 1 d R . .
H1WD H 0.3664 0.6109 0.5180 0.089 Uiso 1 1 d R . .

loop_
_atom_site_aniso_label
_atom_site_aniso_U_11
_atom_site_aniso_U_22
_atom_site_aniso_U_33
_atom_site_aniso_U_23
_atom_site_aniso_U_13
_atom_site_aniso_U_12
O1 0.0274(9) 0.0296(8) 0.0896(14) 0.0047(9) 0.0010(9) 0.0002(7)
O2 0.0262(9) 0.0287(8) 0.0794(14) 0.0060(9) -0.0028(8) 0.0016(7)
O3 0.0277(9) 0.0347(8) 0.0683(12) 0.0071(8) -0.0007(8) -0.0008(7)
O4 0.0589(12) 0.0419(10) 0.1041(17) -0.0163(11) -0.0279(13) 0.0097(9)
O5 0.0430(10) 0.0494(11) 0.0869(15) -0.0170(10) -0.0076(11) 0.0161(9)
N1 0.0226(9) 0.0250(9) 0.0732(15) 0.0086(10) -0.0033(10) 0.0004(8)
N2 0.0236(9) 0.0225(9) 0.0756(15) 0.0046(10) -0.0042(10) -0.0028(8)
N3 0.0232(9) 0.0271(10) 0.0760(16) 0.0070(10) 0.0003(10) -0.0013(8)
C1 0.0274(11) 0.0311(12) 0.0624(17) 0.0051(13) 0.0025(12) 0.0007(11)
C2 0.0494(16) 0.0381(15) 0.074(2) 0.0040(15) -0.0027(16) -0.0028(13)
C3 0.0557(17) 0.0524(17) 0.072(2) -0.0064(16) -0.0011(17) -0.0004(16)
C4 0.0372(15) 0.0557(17) 0.064(2) 0.0042(15) 0.0053(13) -0.0031(13)
C5 0.0488(18) 0.084(2) 0.059(2) 0.0095(19) 0.0011(14) -0.0050(16)
C6 0.0517(19) 0.094(3) 0.069(2) 0.023(2) 0.0019(16) -0.0061(18)
C7 0.0516(18) 0.0616(19) 0.084(2) 0.0299(19) 0.0025(17) -0.0066(15)
C8 0.0533(18) 0.0489(16) 0.081(2) 0.0205(17) 0.0019(16) -0.0021(14)
C9 0.0362(14) 0.0427(14) 0.0657(19) 0.0076(14) 0.0055(13) -0.0019(11)
C10 0.0372(14) 0.0343(13) 0.0629(19) 0.0061(13) 0.0031(13) -0.0003(11)
C11 0.0290(13) 0.0274(12) 0.0690(19) 0.0094(12) 0.0076(12) -0.0011(10)
C12 0.0290(13) 0.0280(11) 0.0598(17) 0.0042(11) 0.0026(12) 0.0003(10)
C13 0.0340(12) 0.0217(10) 0.082(2) 0.0087(12) -0.0091(14) 0.0000(10)
C14 0.0292(12) 0.0251(10) 0.0544(16) 0.0050(11) -0.0012(11) -0.0016(10)
C15 0.0252(11) 0.0219(11) 0.082(2) 0.0070(13) -0.0053(13) -0.0013(9)
C16 0.0279(12) 0.0241(11) 0.0630(18) -0.0024(11) -0.0040(11) 0.0022(10)
C17 0.0313(12) 0.0266(12) 0.0658(18) 0.0063(12) -0.0017(12) 0.0005(10)
C18 0.0310(12) 0.0309(12) 0.0653(18) 0.0070(13) -0.0018(13) -0.0056(11)
C19 0.0420(15) 0.0438(15) 0.072(2) 0.0059(15) 0.0045(14) 0.0084(13)
C20 0.0540(17) 0.0337(14) 0.075(2) 0.0078(14) -0.0235(16) -0.0082(13)
C21 0.0582(18) 0.0433(15) 0.0584(19) 0.0002(14) -0.0154(15) 0.0036(14)
C22 0.068(2) 0.0604(18) 0.067(2) 0.0124(16) -0.0051(17) 0.0080(16)
C23 0.071(2) 0.121(3) 0.076(3) 0.000(2) 0.005(2) 0.011(2)
C24 0.094(3) 0.128(4) 0.076(3) -0.003(3) 0.003(2) 0.053(3)
C25 0.128(4) 0.081(3) 0.075(3) -0.011(2) -0.014(3) 0.057(3)
C26 0.099(3) 0.0460(16) 0.067(2) -0.0036(15) -0.014(2) 0.0125(18)
C27 0.0405(14) 0.0454(15) 0.0606(18) 0.0002(14) 0.0069(13) 0.0070(13)
C28 0.0412(16) 0.076(2) 0.081(2) 0.0089(18) 0.0042(16) 0.0040(16)
C29 0.0500(18) 0.101(3) 0.074(2) 0.015(2) -0.0010(16) 0.0220(18)
C30 0.068(2) 0.074(2) 0.087(3) 0.0242(19) 0.005(2) 0.025(2)
C31 0.068(2) 0.064(2) 0.128(3) 0.040(2) 0.000(2) 0.0039(18)
C32 0.0458(16) 0.061(2) 0.092(3) 0.0213(19) -0.0057(16) 0.0029(15)
O1W 0.0429(11) 0.0554(11) 0.123(2) -0.0237(13) 0.0210(12) -0.0054(9)

loop_
_atom_type_symbol
_atom_type_description
_atom_type_scat_dispersion_real
_atom_type_scat_dispersion_imag
_atom_type_scat_source
C C 0.0181 0.0091 'International Tables Vol C Tables 4.2.6.8 and 6.1.1.4'
H H 0.0000 0.0000 'International Tables Vol C Tables 4.2.6.8 and 6.1.1.4'
N N 0.0311 0.0180 'International Tables Vol C Tables 4.2.6.8 and 6.1.1.4'
O O 0.0492 0.0322 'International Tables Vol C Tables 4.2.6.8 and 6.1.1.4'

loop_
_geom_angle_atom_site_label_1
_geom_angle_atom_site_label_2
_geom_angle_atom_site_label_3
_geom_angle
_geom_angle_site_symmetry_1
_geom_angle_site_symmetry_3
_geom_angle_publ_flag
C12 N1 C13 120.17(19) . . ?
C14 N2 C15 122.12(18) . . ?
C16 N3 C17 121.50(19) . . ?
C10 C1 C2 119.1(3) . . ?
C10 C1 C11 120.6(2) . . ?
C2 C1 C11 120.2(2) . . ?
C3 C2 C1 120.9(3) . . ?
C2 C3 C4 120.6(3) . . ?
C9 C4 C3 119.3(3) . . ?
C9 C4 C5 118.7(3) . . ?
C3 C4 C5 122.0(3) . . ?
C6 C5 C4 120.5(3) . . ?
C5 C6 C7 120.7(3) . . ?
C8 C7 C6 120.0(3) . . ?
C7 C8 C9 120.6(3) . . ?
C4 C9 C8 119.5(3) . . ?
C4 C9 C10 118.9(2) . . ?
C8 C9 C10 121.6(3) . . ?
C1 C10 C9 121.1(3) . . ?
C12 C11 C1 112.6(2) . . ?
O1 C12 N1 120.8(2) . . ?
O1 C12 C11 121.5(2) . . ?
N1 C12 C11 117.7(2) . . ?
N1 C13 C14 111.57(18) . . ?
O2 C14 N2 123.6(2) . . ?
O2 C14 C13 122.33(19) . . ?
N2 C14 C13 114.02(18) . . ?
N2 C15 C16 108.66(19) . . ?
N2 C15 C20 111.0(2) . . ?
C16 C15 C20 110.43(18) . . ?
O3 C16 N3 123.1(2) . . ?
O3 C16 C15 121.3(2) . . ?
N3 C16 C15 115.5(2) . . ?
N3 C17 C19 110.6(2) . . ?
N3 C17 C18 109.1(2) . . ?
C19 C17 C18 111.2(2) . . ?
O4 C18 O5 123.8(2) . . ?
O4 C18 C17 124.2(2) . . ?
O5 C18 C17 112.0(2) . . ?
C27 C19 C17 115.4(2) . . ?
C21 C20 C15 115.9(2) . . ?
C22 C21 C26 117.8(3) . . ?
C22 C21 C20 122.3(2) . . ?
C26 C21 C20 119.9(3) . . ?
C21 C22 C23 121.4(3) . . ?
C24 C23 C22 119.1(4) . . ?
C25 C24 C23 120.4(4) . . ?
C24 C25 C26 121.1(4) . . ?
C25 C26 C21 120.2(4) . . ?
C32 C27 C28 117.7(3) . . ?
C32 C27 C19 119.9(3) . . ?
C28 C27 C19 122.4(3) . . ?
C29 C28 C27 120.2(3) . . ?
C30 C29 C28 120.6(3) . . ?
C29 C30 C31 120.3(3) . . ?
C30 C31 C32 118.8(3) . . ?
C27 C32 C31 122.4(3) . . ?

loop_
_geom_bond_atom_site_label_1
_geom_bond_atom_site_label_2
_geom_bond_distance
_geom_bond_site_symmetry_2
_geom_bond_publ_flag
O1 C12 1.246(3) . ?
O2 C14 1.228(2) . ?
O3 C16 1.232(3) . ?
O4 C18 1.199(3) . ?
O5 C18 1.292(3) . ?
N1 C12 1.326(3) . ?
N1 C13 1.441(3) . ?
N2 C14 1.336(3) . ?
N2 C15 1.460(2) . ?
N3 C16 1.343(3) . ?
N3 C17 1.461(3) . ?
C1 C10 1.372(3) . ?
C1 C2 1.406(4) . ?
C1 C11 1.506(3) . ?
C2 C3 1.377(4) . ?
C3 C4 1.407(4) . ?
C4 C9 1.402(4) . ?
C4 C5 1.425(4) . ?
C5 C6 1.365(4) . ?
C6 C7 1.403(4) . ?
C7 C8 1.369(4) . ?
C8 C9 1.417(4) . ?
C9 C10 1.427(4) . ?
C11 C12 1.503(3) . ?
C13 C14 1.507(3) . ?
C15 C16 1.516(3) . ?
C15 C20 1.549(4) . ?
C17 C19 1.525(3) . ?
C17 C18 1.526(3) . ?
C19 C27 1.522(4) . ?
C20 C21 1.515(4) . ?
C21 C22 1.390(4) . ?
C21 C26 1.396(4) . ?
C22 C23 1.399(4) . ?
C23 C24 1.371(5) . ?
C24 C25 1.360(5) . ?
C25 C26 1.384(5) . ?
C27 C32 1.358(4) . ?
C27 C28 1.394(4) . ?
C28 C29 1.393(4) . ?
C29 C30 1.357(4) . ?
C30 C31 1.368(4) . ?
C31 C32 1.398(4) . ?

loop_
_cod_related_entry_id
_cod_related_entry_database
_cod_related_entry_code
1 ChemSpider 30653238
